data_4302439
loop_
_publ_author_name
'Bao-xia Dong'
'Qiang Xu'

_publ_section_title
;
Investigation of Flexible Organic Ligands in the Molybdate System: Delicate
Influence of a Peripheral Cluster Environment on the Isopolymolybdate
Frameworks
;
_journal_name_full 'Inorganic Chemistry'
_journal_page_first 5861
_journal_page_last 5873
_journal_paper_doi 10.1021/ic900128t
_journal_volume 48
_journal_year 2009
_chemical_formula_sum 'C12 H16 Co Mo3 N6 O12'
_chemical_formula_weight 783.06
_chemical_name_systematic
; 
 ? 
;
_space_group_IT_number 14
_symmetry_cell_setting monoclinic
_symmetry_space_group_name_Hall '-P 2ybc'
_symmetry_space_group_name_H-M 'P 1 21/c 1'
_atom_sites_solution_hydrogens geom
_atom_sites_solution_primary direct
_atom_sites_solution_secondary difmap
_audit_creation_method SHELXL-97
_cell_angle_alpha 90.00
_cell_angle_beta 104.20(3)
_cell_angle_gamma 90.00
_cell_formula_units_Z 4
_cell_length_a 8.8500(18)
_cell_length_b 30.000(6)
_cell_length_c 8.1800(16)
_cell_measurement_reflns_used 4867
_cell_measurement_temperature 293(2)
_cell_measurement_theta_max 27.51
_cell_measurement_theta_min 3.12
_cell_volume 2105.4(8)
_computing_cell_refinement 'Bruker XSCANS'
_computing_data_collection 'Bruker XSCANS'
_computing_data_reduction 'Bruker SHELXTL'
_computing_molecular_graphics 'Bruker SHELXTL'
_computing_publication_material 'Bruker SHELXTL'
_computing_structure_refinement 'SHELXL-97 (Sheldrick, 1997)'
_computing_structure_solution 'SHELXS-97 (Sheldrick, 1990)'
_diffrn_ambient_temperature 293(2)
_diffrn_measured_fraction_theta_full 0.995
_diffrn_measured_fraction_theta_max 0.995
_diffrn_measurement_device_type 'Bruker P4'
_diffrn_measurement_method '\w scans'
_diffrn_radiation_monochromator graphite
_diffrn_radiation_source 'fine-focus sealed tube'
_diffrn_radiation_type MoK\a
_diffrn_radiation_wavelength 0.71073
_diffrn_reflns_av_R_equivalents 0.0264
_diffrn_reflns_av_sigmaI/netI 0.0212
_diffrn_reflns_limit_h_max 11
_diffrn_reflns_limit_h_min -11
_diffrn_reflns_limit_k_max 38
_diffrn_reflns_limit_k_min -38
_diffrn_reflns_limit_l_max 10
_diffrn_reflns_limit_l_min -10
_diffrn_reflns_number 20418
_diffrn_reflns_theta_full 27.51
_diffrn_reflns_theta_max 27.51
_diffrn_reflns_theta_min 3.12
_diffrn_standards_decay_% 0
_diffrn_standards_interval_count 0
_diffrn_standards_interval_time .
_diffrn_standards_number 0
_exptl_absorpt_coefficient_mu 2.596
_exptl_absorpt_correction_T_max 0.595
_exptl_absorpt_correction_T_min 0.528
_exptl_absorpt_correction_type none
_exptl_absorpt_process_details none
_exptl_crystal_colour red
_exptl_crystal_density_diffrn 2.470
_exptl_crystal_density_method 'not measured'
_exptl_crystal_description needle
_exptl_crystal_F_000 1516
_exptl_crystal_size_max 0.22
_exptl_crystal_size_mid 0.14
_exptl_crystal_size_min 0.13
_refine_diff_density_max 1.072
_refine_diff_density_min -0.803
_refine_diff_density_rms 0.102
_refine_ls_extinction_method none
_refine_ls_goodness_of_fit_ref 0.998
_refine_ls_hydrogen_treatment mixed
_refine_ls_matrix_type full
_refine_ls_number_parameters 363
_refine_ls_number_reflns 4842
_refine_ls_number_restraints 0
_refine_ls_restrained_S_all 0.998
_refine_ls_R_factor_all 0.0265
_refine_ls_R_factor_gt 0.0220
_refine_ls_shift/su_max 0.001
_refine_ls_shift/su_mean 0.000
_refine_ls_structure_factor_coef Fsqd
_refine_ls_weighting_details 'calc w=1/[\s^2^(Fo^2^)+(0.0266P)^2^+4.2217P] where P=(Fo^2^+2Fc^2^)/3'
_refine_ls_weighting_scheme calc
_refine_ls_wR_factor_gt 0.0515
_refine_ls_wR_factor_ref 0.0550
_reflns_number_gt 4367
_reflns_number_total 4842
_reflns_threshold_expression >2sigma(I)
_cod_data_source_file ic900128t_si_002_04.cif
_cod_data_source_block compound4
_cod_depositor_comments
;
The following automatic conversions were performed:
'_symmetry_cell_setting' value 'Monoclinic' changed to 'monoclinic'
according to '/home/saulius/struct/CIF-dictionaries/cif_core.dic'
dictionary named 'cif_core.dic' version 2.4.1 from 2010-06-29.

Automatic conversion script
Id: cif_fix_enum 1527 2010-12-29 10:47:43Z saulius 
;
_cod_original_cell_volume 2105.4(7)
_cod_database_code 4302439

loop_
_symmetry_equiv_pos_as_xyz
'x, y, z'
'-x, y+1/2, -z+1/2'
'-x, -y, -z'
'x, -y-1/2, z-1/2'

loop_
_atom_site_label
_atom_site_type_symbol
_atom_site_fract_x
_atom_site_fract_y
_atom_site_fract_z
_atom_site_U_iso_or_equiv
_atom_site_adp_type
_atom_site_occupancy
_atom_site_symmetry_multiplicity
_atom_site_calc_flag
_atom_site_refinement_flags
_atom_site_disorder_assembly
_atom_site_disorder_group
Mo1 Mo 0.94022(3) 0.077926(7) 0.24444(3) 0.01193(6) Uani 1 1 d . . .
Mo2 Mo 1.08759(2) 0.043691(7) -0.04605(3) 0.01013(6) Uani 1 1 d . . .
Mo3 Mo 1.17624(3) 0.001904(8) 0.44940(3) 0.01354(6) Uani 1 1 d . . .
Co1 Co 0.50391(4) 0.089018(12) 0.06007(5) 0.01467(8) Uani 1 1 d . . .
O1 O 1.2801(3) 0.03650(8) 0.5986(3) 0.0273(5) Uani 1 1 d . . .
O1W O 0.5665(3) 0.03455(8) -0.0653(4) 0.0294(5) Uani 1 1 d . . .
H1C H 0.658(5) 0.0285(14) -0.050(5) 0.033(11) Uiso 1 1 d . . .
H1B H 0.510(7) 0.032(2) -0.143(7) 0.08(2) Uiso 1 1 d . . .
O2 O 1.0242(3) 0.11899(7) 0.3787(3) 0.0232(4) Uani 1 1 d . . .
O2W O 0.4741(3) 0.05352(9) 0.2683(3) 0.0286(5) Uani 1 1 d . . .
H2C H 0.532(5) 0.0491(13) 0.353(5) 0.030(11) Uiso 1 1 d . . .
H2B H 0.393(6) 0.0491(15) 0.273(5) 0.039(13) Uiso 1 1 d . . .
O3 O 1.0015(2) 0.09505(6) 0.0482(2) 0.0143(4) Uani 1 1 d . . .
O4 O 1.2699(2) 0.06590(7) -0.0347(2) 0.0162(4) Uani 1 1 d . . .
O5 O 1.3101(2) -0.03788(8) 0.4323(3) 0.0243(5) Uani 1 1 d . . .
O6 O 0.9395(2) 0.03007(6) 0.4040(2) 0.0151(4) Uani 1 1 d . . .
O7 O 0.7441(2) 0.09196(7) 0.1883(3) 0.0185(4) Uani 1 1 d . . .
O8 O 0.9900(2) 0.04943(6) -0.2540(2) 0.0155(4) Uani 1 1 d . . .
O9 O 1.1531(2) 0.03816(6) 0.2547(2) 0.0146(4) Uani 1 1 d . . .
O10 O 1.1195(2) -0.01768(6) -0.0341(2) 0.0138(4) Uani 1 1 d . . .
N1 N 0.4321(3) 0.14828(9) 0.1543(3) 0.0227(5) Uani 1 1 d . . .
N2 N 0.3110(3) 0.19420(9) 0.2827(3) 0.0234(5) Uani 1 1 d . . .
N3 N 0.4271(4) 0.21845(10) 0.2439(4) 0.0347(7) Uani 1 1 d . . .
N4 N 0.6589(3) 0.14364(9) -0.3408(3) 0.0238(5) Uani 1 1 d . . .
N5 N 0.5083(5) 0.1491(2) -0.4099(5) 0.0840(18) Uani 1 1 d . . .
N6 N 0.5427(3) 0.12436(9) -0.1474(3) 0.0230(5) Uani 1 1 d . . .
C1 C 0.3160(4) 0.15295(10) 0.2295(4) 0.0245(6) Uani 1 1 d . . .
H1A H 0.250(4) 0.1307(12) 0.243(4) 0.025(9) Uiso 1 1 d . . .
C2 C 0.4956(4) 0.18936(11) 0.1676(5) 0.0297(7) Uani 1 1 d . . .
H2A H 0.577(5) 0.1952(13) 0.117(5) 0.037(11) Uiso 1 1 d . . .
C3 C 0.2112(5) 0.21268(12) 0.3847(5) 0.0307(7) Uani 1 1 d . . .
H3B H 0.159(4) 0.1901(13) 0.420(5) 0.026(10) Uiso 1 1 d . . .
H3A H 0.278(5) 0.2242(12) 0.485(5) 0.029(10) Uiso 1 1 d . . .
C4 C 0.1008(4) 0.24784(11) 0.2941(4) 0.0262(7) Uani 1 1 d . . .
C5 C -0.0383(5) 0.23641(13) 0.1834(6) 0.0402(9) Uani 1 1 d . . .
H5A H -0.058(5) 0.2082(16) 0.152(6) 0.049(13) Uiso 1 1 d . . .
C6 C -0.1421(5) 0.26925(14) 0.1057(5) 0.0400(9) Uani 1 1 d . . .
H6A H -0.231(5) 0.2628(14) 0.028(5) 0.038(11) Uiso 1 1 d . . .
C7 C -0.1085(4) 0.31379(12) 0.1398(4) 0.0272(7) Uani 1 1 d . . .
C8 C 0.0305(5) 0.32501(12) 0.2474(5) 0.0341(8) Uani 1 1 d . . .
H8A H 0.050(5) 0.3531(13) 0.266(5) 0.031(10) Uiso 1 1 d . . .
C9 C 0.1343(4) 0.29233(12) 0.3249(5) 0.0333(8) Uani 1 1 d . . .
H9A H 0.2278 0.3006 0.3987 0.040 Uiso 1 1 calc R . .
C10 C 0.7774(5) 0.14990(14) -0.4369(5) 0.0319(8) Uani 1 1 d . . .
H10B H 0.726(5) 0.1579(13) -0.543(5) 0.033(10) Uiso 1 1 d . . .
H10A H 0.826(5) 0.1250(16) -0.435(6) 0.049(14) Uiso 1 1 d . . .
C11 C 0.4425(5) 0.1366(2) -0.2893(6) 0.079(2) Uani 1 1 d . . .
H11A H 0.3351 0.1363 -0.3024 0.095 Uiso 1 1 calc R . .
C12 C 0.6757(4) 0.12699(15) -0.1902(5) 0.0382(9) Uani 1 1 d . . .
H12A H 0.776(6) 0.1221(16) -0.115(6) 0.057(14) Uiso 1 1 d . . .

loop_
_atom_site_aniso_label
_atom_site_aniso_U_11
_atom_site_aniso_U_22
_atom_site_aniso_U_33
_atom_site_aniso_U_23
_atom_site_aniso_U_13
_atom_site_aniso_U_12
Mo1 0.01109(11) 0.01398(11) 0.01230(11) 0.00004(8) 0.00588(8) -0.00003(8)
Mo2 0.00870(10) 0.01274(11) 0.00973(10) 0.00027(8) 0.00377(8) -0.00032(8)
Mo3 0.00952(11) 0.02057(12) 0.01126(11) 0.00301(9) 0.00393(8) -0.00062(8)
Co1 0.01239(17) 0.01627(18) 0.01690(18) 0.00113(14) 0.00654(14) 0.00008(13)
O1 0.0256(12) 0.0359(13) 0.0207(10) -0.0032(10) 0.0062(9) -0.0102(10)
O1W 0.0210(13) 0.0246(12) 0.0443(16) -0.0083(11) 0.0112(12) 0.0006(10)
O2 0.0246(11) 0.0251(11) 0.0222(10) -0.0069(9) 0.0104(9) -0.0059(9)
O2W 0.0147(11) 0.0486(15) 0.0209(12) 0.0142(11) 0.0014(10) -0.0057(10)
O3 0.0157(9) 0.0139(9) 0.0152(9) 0.0019(7) 0.0077(7) 0.0008(7)
O4 0.0134(9) 0.0205(10) 0.0156(9) 0.0001(8) 0.0053(7) -0.0021(7)
O5 0.0160(10) 0.0337(12) 0.0238(11) 0.0039(9) 0.0060(9) 0.0048(9)
O6 0.0137(9) 0.0205(9) 0.0127(9) 0.0043(8) 0.0064(7) 0.0005(7)
O7 0.0146(10) 0.0226(10) 0.0202(10) 0.0020(8) 0.0078(8) 0.0031(8)
O8 0.0153(9) 0.0178(9) 0.0129(9) 0.0005(7) 0.0026(7) 0.0003(7)
O9 0.0133(9) 0.0177(9) 0.0142(9) 0.0015(8) 0.0058(7) -0.0012(7)
O10 0.0128(9) 0.0147(9) 0.0154(9) 0.0017(7) 0.0060(7) 0.0017(7)
N1 0.0192(13) 0.0230(13) 0.0274(13) -0.0017(11) 0.0087(10) -0.0001(10)
N2 0.0248(13) 0.0204(12) 0.0260(13) -0.0010(10) 0.0082(11) 0.0016(10)
N3 0.0420(18) 0.0226(14) 0.0439(18) -0.0025(13) 0.0189(14) -0.0055(12)
N4 0.0225(13) 0.0307(14) 0.0195(12) 0.0018(11) 0.0077(10) -0.0034(11)
N5 0.034(2) 0.168(5) 0.053(2) 0.063(3) 0.0157(18) 0.027(3)
N6 0.0215(13) 0.0272(13) 0.0218(12) 0.0047(11) 0.0081(10) 0.0027(10)
C1 0.0219(15) 0.0184(14) 0.0352(17) -0.0027(13) 0.0108(13) -0.0010(12)
C2 0.0287(18) 0.0238(16) 0.0411(19) 0.0010(14) 0.0169(15) -0.0035(13)
C3 0.041(2) 0.0267(17) 0.0285(18) -0.0016(14) 0.0165(16) 0.0060(15)
C4 0.0322(17) 0.0241(15) 0.0263(15) -0.0028(13) 0.0151(13) 0.0054(13)
C5 0.039(2) 0.0252(18) 0.055(2) -0.0083(17) 0.0096(18) -0.0025(15)
C6 0.0280(19) 0.040(2) 0.048(2) -0.0050(18) 0.0008(17) -0.0010(16)
C7 0.0263(16) 0.0342(17) 0.0254(15) 0.0005(14) 0.0147(13) 0.0074(13)
C8 0.040(2) 0.0202(16) 0.042(2) -0.0072(15) 0.0092(16) 0.0033(14)
C9 0.0309(18) 0.0269(17) 0.0380(19) -0.0084(15) 0.0003(15) 0.0022(14)
C10 0.0336(19) 0.041(2) 0.0260(17) -0.0042(16) 0.0173(15) -0.0125(16)
C11 0.027(2) 0.158(6) 0.056(3) 0.058(3) 0.020(2) 0.029(3)
C12 0.0198(16) 0.066(3) 0.0298(17) 0.0227(18) 0.0084(14) 0.0045(17)

loop_
_atom_type_symbol
_atom_type_description
_atom_type_scat_dispersion_real
_atom_type_scat_dispersion_imag
_atom_type_scat_source
C C 0.0033 0.0016 'International Tables Vol C Tables 4.2.6.8 and 6.1.1.4'
H H 0.0000 0.0000 'International Tables Vol C Tables 4.2.6.8 and 6.1.1.4'
N N 0.0061 0.0033 'International Tables Vol C Tables 4.2.6.8 and 6.1.1.4'
O O 0.0106 0.0060 'International Tables Vol C Tables 4.2.6.8 and 6.1.1.4'
Co Co 0.3494 0.9721 'International Tables Vol C Tables 4.2.6.8 and 6.1.1.4'
Mo Mo -1.6832 0.6857 'International Tables Vol C Tables 4.2.6.8 and 6.1.1.4'

loop_
_geom_angle_atom_site_label_1
_geom_angle_atom_site_label_2
_geom_angle_atom_site_label_3
_geom_angle
_geom_angle_site_symmetry_1
_geom_angle_site_symmetry_3
_geom_angle_publ_flag
O2 Mo1 O7 104.24(10) . . ?
O2 Mo1 O3 100.45(9) . . ?
O7 Mo1 O3 100.75(9) . . ?
O2 Mo1 O6 100.09(9) . . ?
O7 Mo1 O6 100.91(9) . . ?
O3 Mo1 O6 145.30(8) . . ?
O2 Mo1 O9 97.65(9) . . ?
O7 Mo1 O9 158.07(9) . . ?
O3 Mo1 O9 76.09(8) . . ?
O6 Mo1 O9 73.69(7) . . ?
O2 Mo1 O10 166.12(8) . 3_755 ?
O7 Mo1 O10 87.95(8) . 3_755 ?
O3 Mo1 O10 70.27(7) . 3_755 ?
O6 Mo1 O10 83.76(7) . 3_755 ?
O9 Mo1 O10 70.47(7) . 3_755 ?
O2 Mo1 Mo2 121.91(7) . . ?
O7 Mo1 Mo2 116.88(7) . . ?
O3 Mo1 Mo2 35.77(6) . . ?
O6 Mo1 Mo2 109.65(6) . . ?
O9 Mo1 Mo2 49.23(5) . . ?
O10 Mo1 Mo2 44.84(4) 3_755 . ?
O8 Mo2 O4 104.51(9) . . ?
O8 Mo2 O10 100.61(9) . . ?
O4 Mo2 O10 104.55(9) . . ?
O8 Mo2 O3 99.28(9) . . ?
O4 Mo2 O3 97.13(9) . . ?
O10 Mo2 O3 145.68(8) . . ?
O8 Mo2 O10 94.38(8) . 3_755 ?
O4 Mo2 O10 160.45(8) . 3_755 ?
O10 Mo2 O10 76.32(8) . 3_755 ?
O3 Mo2 O10 74.51(7) . 3_755 ?
O8 Mo2 O9 164.25(8) . . ?
O4 Mo2 O9 89.09(8) . . ?
O10 Mo2 O9 83.22(7) . . ?
O3 Mo2 O9 70.69(7) . . ?
O10 Mo2 O9 71.52(7) 3_755 . ?
O8 Mo2 Mo1 120.92(7) . . ?
O4 Mo2 Mo1 112.84(7) . . ?
O10 Mo2 Mo1 111.61(6) . . ?
O3 Mo2 Mo1 34.28(5) . . ?
O10 Mo2 Mo1 51.03(5) 3_755 . ?
O9 Mo2 Mo1 44.54(5) . . ?
O1 Mo3 O5 102.87(12) . . ?
O1 Mo3 O9 100.45(10) . . ?
O5 Mo3 O9 105.39(9) . . ?
O1 Mo3 O6 97.41(9) . 3_756 ?
O5 Mo3 O6 100.42(9) . 3_756 ?
O9 Mo3 O6 144.24(8) . 3_756 ?
O1 Mo3 O6 102.24(10) . . ?
O5 Mo3 O6 154.39(9) . . ?
O9 Mo3 O6 74.72(8) . . ?
O6 Mo3 O6 71.34(8) 3_756 . ?
O1 Mo3 O8 174.20(8) . 3_755 ?
O5 Mo3 O8 79.87(9) . 3_755 ?
O9 Mo3 O8 83.59(8) . 3_755 ?
O6 Mo3 O8 77.00(7) 3_756 3_755 ?
O6 Mo3 O8 74.67(7) . 3_755 ?
O1W Co1 O2W 96.00(11) . . ?
O1W Co1 N1 172.13(11) . . ?
O2W Co1 N1 91.28(11) . . ?
O1W Co1 N6 83.21(11) . . ?
O2W Co1 N6 177.92(10) . . ?
N1 Co1 N6 89.61(10) . . ?
O1W Co1 O7 85.48(10) . . ?
O2W Co1 O7 85.96(9) . . ?
N1 Co1 O7 98.03(9) . . ?
N6 Co1 O7 92.05(9) . . ?
O1W Co1 O4 85.26(10) . 1_455 ?
O2W Co1 O4 79.92(9) . 1_455 ?
N1 Co1 O4 93.11(9) . 1_455 ?
N6 Co1 O4 101.91(9) . 1_455 ?
O7 Co1 O4 162.19(8) . 1_455 ?
Co1 O1W H1C 118(3) . . ?
Co1 O1W H1B 109(5) . . ?
H1C O1W H1B 125(5) . . ?
Co1 O2W H2C 129(3) . . ?
Co1 O2W H2B 117(3) . . ?
H2C O2W H2B 112(4) . . ?
Mo1 O3 Mo2 109.95(9) . . ?
Mo2 O4 Co1 162.25(11) . 1_655 ?
Mo1 O6 Mo3 147.50(11) . 3_756 ?
Mo1 O6 Mo3 103.71(8) . . ?
Mo3 O6 Mo3 108.66(8) 3_756 . ?
Mo1 O7 Co1 158.97(12) . . ?
Mo2 O8 Mo3 131.49(10) . 3_755 ?
Mo3 O9 Mo1 104.84(8) . . ?
Mo3 O9 Mo2 148.46(10) . . ?
Mo1 O9 Mo2 86.23(7) . . ?
Mo2 O10 Mo2 103.68(8) . 3_755 ?
Mo2 O10 Mo1 133.29(9) . 3_755 ?
Mo2 O10 Mo1 84.13(6) 3_755 3_755 ?
C1 N1 C2 102.7(3) . . ?
C1 N1 Co1 126.7(2) . . ?
C2 N1 Co1 130.3(2) . . ?
C1 N2 N3 109.7(3) . . ?
C1 N2 C3 128.2(3) . . ?
N3 N2 C3 121.8(3) . . ?
C2 N3 N2 102.7(3) . . ?
C12 N4 N5 108.7(3) . . ?
C12 N4 C10 128.6(3) . . ?
N5 N4 C10 122.1(3) . . ?
C11 N5 N4 103.2(3) . . ?
C12 N6 C11 101.6(3) . . ?
C12 N6 Co1 125.6(2) . . ?
C11 N6 Co1 129.7(3) . . ?
N2 C1 N1 110.2(3) . . ?
N2 C1 H1A 125(2) . . ?
N1 C1 H1A 125(2) . . ?
N3 C2 N1 114.7(3) . . ?
N3 C2 H2A 126(2) . . ?
N1 C2 H2A 119(2) . . ?
N2 C3 C4 113.2(3) . . ?
N2 C3 H3B 109(2) . . ?
C4 C3 H3B 111(2) . . ?
N2 C3 H3A 107(2) . . ?
C4 C3 H3A 111(2) . . ?
H3B C3 H3A 105(3) . . ?
C9 C4 C5 118.6(3) . . ?
C9 C4 C3 120.3(3) . . ?
C5 C4 C3 121.1(3) . . ?
C4 C5 C6 120.4(3) . . ?
C4 C5 H5A 120(3) . . ?
C6 C5 H5A 119(3) . . ?
C7 C6 C5 120.5(4) . . ?
C7 C6 H6A 117(3) . . ?
C5 C6 H6A 122(3) . . ?
C8 C7 C6 118.9(3) . . ?
C8 C7 C10 119.6(3) . 4_466 ?
C6 C7 C10 121.6(3) . 4_466 ?
C7 C8 C9 120.7(3) . . ?
C7 C8 H8A 118(3) . . ?
C9 C8 H8A 122(3) . . ?
C4 C9 C8 120.9(3) . . ?
C4 C9 H9A 119.6 . . ?
C8 C9 H9A 119.6 . . ?
N4 C10 C7 111.2(3) . 4_665 ?
N4 C10 H10B 107(3) . . ?
C7 C10 H10B 109(3) 4_665 . ?
N4 C10 H10A 107(3) . . ?
C7 C10 H10A 110(3) 4_665 . ?
H10B C10 H10A 112(4) . . ?
N5 C11 N6 114.2(4) . . ?
N5 C11 H11A 122.9 . . ?
N6 C11 H11A 122.9 . . ?
N4 C12 N6 112.0(3) . . ?
N4 C12 H12A 123(3) . . ?
N6 C12 H12A 125(3) . . ?

loop_
_geom_bond_atom_site_label_1
_geom_bond_atom_site_label_2
_geom_bond_distance
_geom_bond_site_symmetry_2
_geom_bond_publ_flag
Mo1 O2 1.696(2) . ?
Mo1 O7 1.735(2) . ?
Mo1 O3 1.8875(18) . ?
Mo1 O6 1.9411(18) . ?
Mo1 O9 2.2143(19) . ?
Mo1 O10 2.4619(19) 3_755 ?
Mo1 Mo2 3.1500(7) . ?
Mo2 O8 1.717(2) . ?
Mo2 O4 1.7270(19) . ?
Mo2 O10 1.8615(19) . ?
Mo2 O3 1.9588(19) . ?
Mo2 O10 2.2329(19) 3_755 ?
Mo2 O9 2.3909(19) . ?
Mo3 O1 1.691(2) . ?
Mo3 O5 1.711(2) . ?
Mo3 O9 1.8977(19) . ?
Mo3 O6 2.0027(18) 3_756 ?
Mo3 O6 2.2046(19) . ?
Mo3 O8 2.437(2) 3_755 ?
Co1 O1W 2.076(2) . ?
Co1 O2W 2.080(2) . ?
Co1 N1 2.097(3) . ?
Co1 N6 2.099(3) . ?
Co1 O7 2.129(2) . ?
Co1 O4 2.141(2) 1_455 ?
O1W H1C 0.81(5) . ?
O1W H1B 0.71(6) . ?
O2W H2C 0.76(4) . ?
O2W H2B 0.74(5) . ?
O4 Co1 2.141(2) 1_655 ?
O6 Mo3 2.0027(18) 3_756 ?
O8 Mo3 2.437(2) 3_755 ?
O10 Mo2 2.2329(19) 3_755 ?
O10 Mo1 2.4619(19) 3_755 ?
N1 C1 1.328(4) . ?
N1 C2 1.348(4) . ?
N2 C1 1.316(4) . ?
N2 N3 1.359(4) . ?
N2 C3 1.464(4) . ?
N3 C2 1.305(4) . ?
N4 C12 1.304(4) . ?
N4 N5 1.324(5) . ?
N4 C10 1.469(4) . ?
N5 C11 1.317(5) . ?
N6 C12 1.310(4) . ?
N6 C11 1.328(5) . ?
C1 H1A 0.91(4) . ?
C2 H2A 0.93(4) . ?
C3 C4 1.504(5) . ?
C3 H3B 0.91(4) . ?
C3 H3A 0.95(4) . ?
C4 C9 1.377(5) . ?
C4 C5 1.381(5) . ?
C5 C6 1.390(6) . ?
C5 H5A 0.89(5) . ?
C6 C7 1.382(5) . ?
C6 H6A 0.90(4) . ?
C7 C8 1.367(5) . ?
C7 C10 1.513(5) 4_466 ?
C8 C9 1.386(5) . ?
C8 H8A 0.87(4) . ?
C9 H9A 0.9300 . ?
C10 C7 1.513(5) 4_665 ?
C10 H10B 0.91(4) . ?
C10 H10A 0.86(5) . ?
C11 H11A 0.9300 . ?
C12 H12A 0.96(5) . ?
